data_4081115
loop_
_publ_author_name
'Ren, Shikuo'
'Qiu, Zaozao'
'Xie, Zuowei'

_publ_section_title
;
 Synthesis of Neutral Group 4 Metal--Carboryne Complexes and Their
 Reactivity toward Unsaturated Molecules
;
_journal_issue 15
_journal_name_full Organometallics
_journal_page_first 4292
_journal_paper_doi 10.1021/om400458r
_journal_volume 32
_journal_year 2013
_chemical_formula_sum 'C39 H69 B10 N5 O1.5 Zr'
_chemical_formula_weight 831.31
_chemical_name_systematic
; 
 ? 
;
_space_group_IT_number 19
_symmetry_cell_setting orthorhombic
_symmetry_space_group_name_Hall 'P 2ac 2ab'
_symmetry_space_group_name_H-M 'P 21 21 21'
_atom_sites_solution_hydrogens geom
_atom_sites_solution_primary direct
_atom_sites_solution_secondary difmap
_audit_creation_method SHELXL-97
_cell_angle_alpha 90.00
_cell_angle_beta 90.00
_cell_angle_gamma 90.00
_cell_formula_units_Z 4
_cell_length_a 10.4933(11)
_cell_length_b 21.436(2)
_cell_length_c 23.573(2)
_cell_measurement_reflns_used 836
_cell_measurement_temperature 293(2)
_cell_measurement_theta_max 18.22
_cell_measurement_theta_min 2.33
_cell_volume 5302.4(9)
_computing_cell_refinement 'BRUKER SMART CCD DIFFRACTOMETER'
_computing_data_collection 'BRUKER SMART CCD DIFFRACTOMETER'
_computing_data_reduction 'BRUKER SMART CCD DIFFRACTOMETER'
_computing_molecular_graphics 'SIEMENS SHELXTL'
_computing_publication_material 'SIEMENS SHELXTL'
_computing_structure_refinement 'SHELXL-97 (Sheldrick, 1997)'
_computing_structure_solution 'SHELXS-97 (Sheldrick, 1990)'
_diffrn_ambient_temperature 293(2)
_diffrn_measured_fraction_theta_full 1.000
_diffrn_measured_fraction_theta_max 1.000
_diffrn_measurement_device_type 'BRUKER SMART CCD DIFFRACTOMETER'
_diffrn_measurement_method 'OMEGA SCAN'
_diffrn_radiation_monochromator graphite
_diffrn_radiation_source 'fine-focus sealed tube'
_diffrn_radiation_type MoK\a
_diffrn_radiation_wavelength 0.71073
_diffrn_reflns_av_R_equivalents 0.0918
_diffrn_reflns_av_sigmaI/netI 0.1046
_diffrn_reflns_limit_h_max 12
_diffrn_reflns_limit_h_min -12
_diffrn_reflns_limit_k_max 21
_diffrn_reflns_limit_k_min -25
_diffrn_reflns_limit_l_max 28
_diffrn_reflns_limit_l_min -27
_diffrn_reflns_number 29093
_diffrn_reflns_theta_full 25.00
_diffrn_reflns_theta_max 25.00
_diffrn_reflns_theta_min 1.28
_exptl_absorpt_coefficient_mu 0.239
_exptl_absorpt_correction_T_max 1.0000
_exptl_absorpt_correction_T_min 0.364429
_exptl_absorpt_correction_type multi-scan
_exptl_crystal_colour yellow
_exptl_crystal_density_diffrn 1.041
_exptl_crystal_density_meas 0
_exptl_crystal_density_method 'not measured'
_exptl_crystal_description block
_exptl_crystal_F_000 1760
_exptl_crystal_size_max 0.50
_exptl_crystal_size_mid 0.20
_exptl_crystal_size_min 0.20
_refine_diff_density_max 1.167
_refine_diff_density_min -0.701
_refine_diff_density_rms 0.148
_refine_ls_abs_structure_details 'Flack H D (1983), Acta Cryst. A39, 876-881'
_refine_ls_abs_structure_Flack -0.10(9)
_refine_ls_extinction_method none
_refine_ls_goodness_of_fit_ref 1.049
_refine_ls_hydrogen_treatment riding
_refine_ls_matrix_type full
_refine_ls_number_parameters 532
_refine_ls_number_reflns 9346
_refine_ls_number_restraints 7
_refine_ls_restrained_S_all 1.049
_refine_ls_R_factor_all 0.1401
_refine_ls_R_factor_gt 0.0876
_refine_ls_shift/su_max 0.004
_refine_ls_shift/su_mean 0.000
_refine_ls_structure_factor_coef Fsqd
_refine_ls_weighting_details 'calc w=1/[\s^2^(Fo^2^)+(0.1721P)^2^+0.0000P] where P=(Fo^2^+2Fc^2^)/3'
_refine_ls_weighting_scheme calc
_refine_ls_wR_factor_gt 0.2323
_refine_ls_wR_factor_ref 0.2803
_reflns_number_gt 5859
_reflns_number_total 9346
_reflns_threshold_expression >2sigma(I)
_cod_data_source_file om400458r_si_002.cif
_cod_data_source_block 7a
_cod_depositor_comments
;
The following automatic conversions were performed:

'_symmetry_cell_setting' value 'Orthorhombic' changed to
'orthorhombic' according to
/home/saulius/struct/CIF-dictionaries/cif_core.dic dictionary named
'cif_core.dic' version 2.4.2 from 2011-04-26.

Automatic conversion script
Id: cif_fix_values 1891 2012-01-12 08:04:46Z andrius 
;
_cod_original_cell_volume 5302.2(9)
_cod_original_sg_symbol_H-M P2(1)2(1)2(1)
_cod_original_formula_sum 'C39 H69 B10 N5 O1.50 Zr'
_cod_database_code 4081115

loop_
_symmetry_equiv_pos_as_xyz
'x, y, z'
'-x+1/2, -y, z+1/2'
'-x, y+1/2, -z+1/2'
'x+1/2, -y+1/2, -z'

loop_
_atom_site_label
_atom_site_type_symbol
_atom_site_fract_x
_atom_site_fract_y
_atom_site_fract_z
_atom_site_U_iso_or_equiv
_atom_site_adp_type
_atom_site_occupancy
_atom_site_symmetry_multiplicity
_atom_site_calc_flag
_atom_site_refinement_flags
Zr1 Zr 0.87569(7) 0.50663(3) 0.65472(3) 0.0439(3) Uani 1 1 d .
O1 O 0.4962(6) 0.4972(4) 0.7317(3) 0.082(2) Uani 1 1 d .
N1 N 0.6746(6) 0.5219(3) 0.6786(3) 0.0472(18) Uani 1 1 d .
N2 N 0.9881(7) 0.5670(3) 0.7089(3) 0.0485(18) Uani 1 1 d .
N3 N 1.0848(6) 0.4898(4) 0.6631(3) 0.0598(19) Uani 1 1 d .
N4 N 0.8959(8) 0.5648(3) 0.5772(3) 0.059(2) Uani 1 1 d .
N5 N 0.8537(8) 0.4635(4) 0.5704(3) 0.063(2) Uani 1 1 d .
C1 C 0.6806(8) 0.4376(4) 0.7473(4) 0.047(2) Uani 1 1 d .
C2 C 0.8261(9) 0.4266(4) 0.7217(4) 0.053(2) Uani 1 1 d .
C11 C 0.6066(8) 0.4893(4) 0.7190(4) 0.052(2) Uani 1 1 d .
C12 C 0.6023(8) 0.5692(4) 0.6507(4) 0.055(2) Uani 1 1 d .
C13 C 0.5644(11) 0.5590(6) 0.5948(5) 0.079(3) Uani 1 1 d .
H13A H 0.5855 0.5221 0.5762 0.095 Uiso 1 1 calc R
C14 C 0.4935(12) 0.6057(8) 0.5670(5) 0.095(4) Uani 1 1 d .
H14A H 0.4719 0.6000 0.5291 0.114 Uiso 1 1 calc R
C15 C 0.4556(13) 0.6590(7) 0.5937(8) 0.106(5) Uani 1 1 d .
H15A H 0.4042 0.6882 0.5755 0.127 Uiso 1 1 calc R
C16 C 0.4957(11) 0.6678(5) 0.6478(7) 0.090(4) Uani 1 1 d .
H16A H 0.4749 0.7051 0.6658 0.108 Uiso 1 1 calc R
C17 C 0.5657(9) 0.6244(4) 0.6775(5) 0.064(3) Uani 1 1 d .
H17A H 0.5883 0.6318 0.7150 0.076 Uiso 1 1 calc R
C18 C 0.9873(9) 0.6249(4) 0.7423(4) 0.050(2) Uani 1 1 d .
H18A H 1.0486 0.6540 0.7254 0.059 Uiso 1 1 calc R
C19 C 0.8580(12) 0.6544(4) 0.7405(4) 0.062(3) Uani 1 1 d .
H19A H 0.7961 0.6257 0.7564 0.074 Uiso 1 1 calc R
H19B H 0.8346 0.6622 0.7013 0.074 Uiso 1 1 calc R
C20 C 0.8537(12) 0.7166(5) 0.7741(5) 0.078(3) Uani 1 1 d .
H20A H 0.9078 0.7470 0.7554 0.094 Uiso 1 1 calc R
H20B H 0.7672 0.7326 0.7738 0.094 Uiso 1 1 calc R
C21 C 0.8968(12) 0.7085(5) 0.8340(5) 0.088(4) Uani 1 1 d .
H21A H 0.9015 0.7490 0.8524 0.105 Uiso 1 1 calc R
H21B H 0.8354 0.6833 0.8545 0.105 Uiso 1 1 calc R
C22 C 1.0227(14) 0.6783(5) 0.8359(5) 0.090(4) Uani 1 1 d .
H22A H 1.0463 0.6710 0.8752 0.108 Uiso 1 1 calc R
H22B H 1.0857 0.7060 0.8195 0.108 Uiso 1 1 calc R
C23 C 1.0240(10) 0.6141(4) 0.8027(4) 0.061(2) Uani 1 1 d .
H23A H 1.1085 0.5958 0.8044 0.073 Uiso 1 1 calc R
H23B H 0.9646 0.5852 0.8202 0.073 Uiso 1 1 calc R
C24 C 1.0978(8) 0.5417(4) 0.6924(4) 0.050(2) Uani 1 1 d .
C25 C 1.2289(10) 0.5704(5) 0.7027(5) 0.075(3) Uani 1 1 d .
H25A H 1.2674 0.5511 0.7352 0.113 Uiso 1 1 calc R
H25B H 1.2200 0.6143 0.7093 0.113 Uiso 1 1 calc R
H25C H 1.2817 0.5637 0.6700 0.113 Uiso 1 1 calc R
C26 C 1.1929(11) 0.4545(5) 0.6396(5) 0.077(3) Uani 1 1 d .
H26A H 1.2682 0.4776 0.6523 0.092 Uiso 1 1 calc R
C27 C 1.2090(13) 0.3924(6) 0.6641(6) 0.099(4) Uani 1 1 d .
H27A H 1.1319 0.3686 0.6574 0.119 Uiso 1 1 calc R
H27B H 1.2191 0.3967 0.7049 0.119 Uiso 1 1 calc R
C28 C 1.3179(19) 0.3571(7) 0.6417(6) 0.133(7) Uani 1 1 d .
H28A H 1.3128 0.3140 0.6540 0.160 Uiso 1 1 calc R
H28B H 1.3969 0.3746 0.6560 0.160 Uiso 1 1 calc R
C29 C 1.3158(18) 0.3603(9) 0.5765(10) 0.156(9) Uani 1 1 d .
H29A H 1.3943 0.3422 0.5624 0.188 Uiso 1 1 calc R
H29B H 1.2461 0.3345 0.5630 0.188 Uiso 1 1 calc R
C30 C 1.3023(16) 0.4205(8) 0.5525(6) 0.116(5) Uani 1 1 d .
H30A H 1.2877 0.4160 0.5121 0.139 Uiso 1 1 calc R
H30B H 1.3818 0.4429 0.5574 0.139 Uiso 1 1 calc R
C31 C 1.1997(12) 0.4577(7) 0.5763(5) 0.095(4) Uani 1 1 d .
H31A H 1.1193 0.4435 0.5607 0.114 Uiso 1 1 calc R
H31B H 1.2114 0.5008 0.5650 0.114 Uiso 1 1 calc R
C32 C 0.9365(11) 0.6263(5) 0.5549(5) 0.070(3) Uani 1 1 d .
H32A H 0.9649 0.6199 0.5157 0.084 Uiso 1 1 calc R
C33 C 1.0460(11) 0.6526(5) 0.5868(6) 0.082(3) Uani 1 1 d .
H33A H 1.1187 0.6248 0.5840 0.099 Uiso 1 1 calc R
H33B H 1.0239 0.6572 0.6265 0.099 Uiso 1 1 calc R
C34 C 1.0791(16) 0.7161(7) 0.5613(6) 0.110(5) Uani 1 1 d .
H34A H 1.1463 0.7344 0.5842 0.133 Uiso 1 1 calc R
H34B H 1.1139 0.7092 0.5237 0.133 Uiso 1 1 calc R
C35 C 0.9803(16) 0.7601(6) 0.5567(7) 0.125(6) Uani 1 1 d .
H35A H 1.0103 0.7968 0.5367 0.151 Uiso 1 1 calc R
H35B H 0.9518 0.7727 0.5941 0.151 Uiso 1 1 calc R
C36 C 0.878(2) 0.7321(7) 0.5262(8) 0.186(11) Uani 1 1 d .
H36A H 0.9057 0.7235 0.4878 0.223 Uiso 1 1 calc R
H36B H 0.8081 0.7618 0.5239 0.223 Uiso 1 1 calc R
C37 C 0.8260(14) 0.6698(7) 0.5530(6) 0.110(5) Uani 1 1 d .
H37A H 0.7934 0.6773 0.5909 0.132 Uiso 1 1 calc R
H37B H 0.7581 0.6526 0.5299 0.132 Uiso 1 1 calc R
C38 C 0.8706(10) 0.5181(5) 0.5432(4) 0.067(3) Uani 1 1 d .
C39 C 0.8656(15) 0.5267(7) 0.4774(4) 0.105(4) Uani 1 1 d .
H39A H 0.8468 0.4875 0.4597 0.158 Uiso 1 1 calc R
H39B H 0.9466 0.5417 0.4642 0.158 Uiso 1 1 calc R
H39C H 0.8005 0.5564 0.4680 0.158 Uiso 1 1 calc R
C40 C 0.8212(11) 0.4072(6) 0.5375(5) 0.078(3) Uani 1 1 d .
H40A H 0.8646 0.4107 0.5009 0.094 Uiso 1 1 calc R
C41 C 0.6773(12) 0.4036(6) 0.5251(6) 0.094(4) Uani 1 1 d .
H41A H 0.6310 0.4006 0.5606 0.113 Uiso 1 1 calc R
H41B H 0.6505 0.4415 0.5061 0.113 Uiso 1 1 calc R
C42 C 0.6455(15) 0.3493(8) 0.4892(6) 0.118(5) Uani 1 1 d .
H42A H 0.6825 0.3547 0.4518 0.141 Uiso 1 1 calc R
H42B H 0.5538 0.3463 0.4849 0.141 Uiso 1 1 calc R
C43 C 0.696(2) 0.2896(9) 0.5157(9) 0.164(9) Uani 1 1 d .
H43A H 0.6793 0.2552 0.4900 0.196 Uiso 1 1 calc R
H43B H 0.6496 0.2817 0.5505 0.196 Uiso 1 1 calc R
C44 C 0.8386(15) 0.2900(6) 0.5294(7) 0.111(5) Uani 1 1 d .
H44A H 0.8878 0.2907 0.4946 0.133 Uiso 1 1 calc R
H44B H 0.8612 0.2527 0.5505 0.133 Uiso 1 1 calc R
C45 C 0.8681(17) 0.3484(5) 0.5649(6) 0.097(4) Uani 1 1 d .
H45A H 0.8287 0.3441 0.6019 0.116 Uiso 1 1 calc R
H45B H 0.9595 0.3514 0.5704 0.116 Uiso 1 1 calc R
B3 B 0.8028(10) 0.4593(5) 0.7873(5) 0.056(3) Uani 1 1 d .
H3 H 0.8262 0.5083 0.7966 0.067 Uiso 1 1 calc R
B4 B 0.6685(11) 0.4244(6) 0.8180(5) 0.064(3) Uani 1 1 d .
H4 H 0.6053 0.4496 0.8474 0.076 Uiso 1 1 calc R
B5 B 0.6094(13) 0.3699(5) 0.7671(5) 0.066(3) Uani 1 1 d .
H5 H 0.5068 0.3602 0.7636 0.079 Uiso 1 1 calc R
B6 B 0.7083(11) 0.3732(5) 0.7060(5) 0.059(3) Uani 1 1 d .
H6 H 0.6711 0.3660 0.6629 0.070 Uiso 1 1 calc R
B7 B 0.9215(13) 0.4020(6) 0.7769(5) 0.068(3) Uani 1 1 d .
H7 H 1.0239 0.4126 0.7794 0.081 Uiso 1 1 calc R
B8 B 0.8257(12) 0.3990(6) 0.8376(5) 0.072(3) Uani 1 1 d .
H8 H 0.8647 0.4076 0.8802 0.087 Uiso 1 1 calc R
B9 B 0.7018(15) 0.3422(6) 0.8248(6) 0.081(4) Uani 1 1 d .
H9 H 0.6602 0.3135 0.8587 0.097 Uiso 1 1 calc R
B10 B 0.7246(15) 0.3118(6) 0.7555(6) 0.080(4) Uani 1 1 d .
H10 H 0.6984 0.2635 0.7448 0.096 Uiso 1 1 calc R
B11 B 0.8598(15) 0.3488(5) 0.7264(5) 0.065(3) Uani 1 1 d .
H11 H 0.9218 0.3242 0.6962 0.078 Uiso 1 1 calc R
B12 B 0.8607(17) 0.3312(7) 0.8008(5) 0.091(5) Uani 1 1 d .
H12 H 0.9232 0.2956 0.8196 0.109 Uiso 1 1 calc R
O2 O 0.952(3) 0.3960(12) 0.3502(14) 0.200(14) Uani 0.50 1 d PD
C46 C 0.962(3) 0.3306(12) 0.339(2) 0.19(2) Uani 0.50 1 d PD
H46A H 0.9288 0.3193 0.3020 0.233 Uiso 0.50 1 calc PR
H46B H 0.9227 0.3052 0.3681 0.233 Uiso 0.50 1 calc PR
C47 C 1.108(3) 0.3282(16) 0.3412(16) 0.22(2) Uani 0.50 1 d PD
H47A H 1.1383 0.2868 0.3512 0.259 Uiso 0.50 1 calc PR
H47B H 1.1456 0.3403 0.3052 0.259 Uiso 0.50 1 calc PR
C48 C 1.140(3) 0.3756(19) 0.3878(16) 0.30(4) Uani 0.50 1 d PD
H48A H 1.1809 0.3555 0.4199 0.359 Uiso 0.50 1 calc PR
H48B H 1.1960 0.4082 0.3735 0.359 Uiso 0.50 1 calc PR
C49 C 1.011(3) 0.4020(17) 0.4041(10) 0.127(12) Uani 0.50 1 d PD
H49A H 0.9691 0.3771 0.4330 0.153 Uiso 0.50 1 calc PR
H49B H 1.0162 0.4451 0.4164 0.153 Uiso 0.50 1 calc PR

loop_
_atom_site_aniso_label
_atom_site_aniso_U_11
_atom_site_aniso_U_22
_atom_site_aniso_U_33
_atom_site_aniso_U_23
_atom_site_aniso_U_13
_atom_site_aniso_U_12
Zr1 0.0380(4) 0.0463(4) 0.0473(4) 0.0029(4) 0.0011(4) -0.0005(4)
O1 0.042(4) 0.102(6) 0.101(5) 0.042(5) 0.018(3) 0.017(4)
N1 0.035(4) 0.054(4) 0.052(4) 0.011(3) -0.004(3) 0.003(3)
N2 0.042(4) 0.047(4) 0.056(4) -0.004(3) 0.003(3) 0.009(3)
N3 0.039(4) 0.065(5) 0.076(5) -0.001(5) 0.006(3) 0.007(3)
N4 0.068(6) 0.054(4) 0.053(4) 0.002(4) -0.004(4) -0.002(4)
N5 0.064(6) 0.071(5) 0.053(4) -0.015(4) 0.003(4) -0.004(4)
C1 0.033(4) 0.052(5) 0.055(5) 0.008(4) 0.009(4) -0.001(4)
C2 0.052(6) 0.051(5) 0.055(5) 0.007(4) 0.000(4) 0.011(4)
C11 0.042(5) 0.054(5) 0.060(5) 0.008(4) -0.007(4) 0.003(5)
C12 0.044(5) 0.060(5) 0.062(5) 0.017(5) -0.007(5) 0.002(4)
C13 0.059(6) 0.100(9) 0.078(7) 0.016(6) -0.010(6) 0.005(6)
C14 0.078(9) 0.134(12) 0.073(7) 0.047(8) -0.004(7) 0.022(8)
C15 0.067(9) 0.109(12) 0.140(13) 0.062(10) -0.009(9) 0.013(8)
C16 0.060(7) 0.064(7) 0.144(12) 0.029(8) -0.002(8) 0.011(5)
C17 0.048(6) 0.056(6) 0.088(7) 0.003(5) -0.010(5) 0.014(5)
C18 0.046(5) 0.051(5) 0.051(5) -0.007(4) 0.005(4) -0.008(4)
C19 0.066(7) 0.057(5) 0.063(6) 0.004(4) 0.012(6) -0.004(5)
C20 0.086(9) 0.059(6) 0.090(8) -0.006(5) 0.010(7) 0.002(6)
C21 0.088(9) 0.075(7) 0.100(9) -0.027(6) 0.024(8) -0.001(7)
C22 0.123(12) 0.078(8) 0.069(7) -0.020(6) -0.009(7) -0.033(7)
C23 0.064(7) 0.060(6) 0.059(5) 0.002(5) -0.006(5) -0.002(5)
C24 0.040(6) 0.060(6) 0.050(5) -0.005(4) 0.000(4) 0.000(4)
C25 0.038(6) 0.086(8) 0.102(8) -0.029(7) -0.013(6) -0.003(5)
C26 0.056(6) 0.067(7) 0.107(10) -0.013(6) 0.003(6) 0.022(5)
C27 0.094(9) 0.083(8) 0.121(11) 0.017(8) 0.035(8) 0.045(7)
C28 0.200(18) 0.097(10) 0.103(11) -0.022(8) 0.026(11) 0.065(11)
C29 0.115(13) 0.098(13) 0.26(3) -0.051(15) 0.072(15) 0.003(10)
C30 0.118(13) 0.139(14) 0.091(10) -0.008(9) 0.026(9) 0.043(11)
C31 0.071(8) 0.119(10) 0.094(9) 0.012(8) 0.033(7) 0.029(7)
C32 0.076(7) 0.065(7) 0.069(7) 0.014(5) -0.011(6) -0.004(6)
C33 0.056(7) 0.075(8) 0.115(10) 0.024(7) 0.004(7) -0.006(6)
C34 0.129(13) 0.103(11) 0.100(10) 0.016(8) 0.007(9) -0.055(10)
C35 0.146(15) 0.066(9) 0.165(14) 0.046(9) -0.073(12) -0.034(9)
C36 0.24(2) 0.099(11) 0.216(19) 0.092(12) -0.147(19) -0.070(14)
C37 0.119(13) 0.103(10) 0.109(11) 0.039(9) -0.046(9) -0.038(9)
C38 0.051(5) 0.099(8) 0.051(5) 0.009(5) 0.005(5) 0.003(6)
C39 0.136(12) 0.137(11) 0.043(5) -0.014(6) -0.001(7) -0.020(10)
C40 0.063(7) 0.092(9) 0.080(7) -0.035(6) 0.000(6) -0.003(6)
C41 0.080(9) 0.107(10) 0.095(9) -0.035(7) 0.013(7) -0.028(7)
C42 0.096(12) 0.146(14) 0.111(11) -0.048(10) -0.005(9) -0.043(11)
C43 0.21(2) 0.114(14) 0.172(18) -0.069(14) -0.002(16) -0.059(15)
C44 0.113(13) 0.071(8) 0.148(13) -0.032(8) 0.008(10) -0.012(8)
C45 0.120(11) 0.070(7) 0.102(9) -0.026(6) 0.007(10) 0.005(9)
B3 0.051(7) 0.060(7) 0.057(6) 0.002(5) 0.002(5) -0.010(5)
B4 0.056(7) 0.073(8) 0.062(7) 0.014(6) 0.003(5) 0.008(6)
B5 0.067(8) 0.056(6) 0.073(7) 0.015(5) 0.012(6) -0.019(6)
B6 0.060(7) 0.054(7) 0.062(7) -0.002(5) 0.003(5) -0.017(5)
B7 0.060(8) 0.071(8) 0.073(8) 0.014(6) -0.011(6) 0.012(6)
B8 0.067(8) 0.088(8) 0.062(7) 0.019(6) -0.021(6) 0.007(6)
B9 0.093(10) 0.071(8) 0.079(8) 0.039(7) 0.022(7) 0.005(7)
B10 0.090(10) 0.051(7) 0.099(10) 0.012(7) 0.014(8) -0.002(7)
B11 0.079(9) 0.051(6) 0.066(7) 0.018(5) 0.016(7) 0.018(7)
B12 0.113(13) 0.092(9) 0.069(8) 0.037(7) -0.001(9) 0.047(10)
O2 0.18(3) 0.117(19) 0.31(4) -0.05(3) -0.02(3) 0.063(18)
C46 0.16(4) 0.17(4) 0.25(6) 0.01(4) -0.04(4) -0.08(3)
C47 0.21(6) 0.23(5) 0.21(5) -0.11(4) 0.02(4) -0.05(4)
C48 0.41(10) 0.30(7) 0.18(4) -0.09(5) -0.20(6) 0.20(7)
C49 0.17(3) 0.16(3) 0.048(14) -0.049(17) 0.027(18) 0.01(3)

loop_
_atom_type_symbol
_atom_type_description
_atom_type_scat_dispersion_real
_atom_type_scat_dispersion_imag
_atom_type_scat_source
C C 0.0033 0.0016 'International Tables Vol C Tables 4.2.6.8 and 6.1.1.4'
H H 0.0000 0.0000 'International Tables Vol C Tables 4.2.6.8 and 6.1.1.4'
B B 0.0013 0.0007 'International Tables Vol C Tables 4.2.6.8 and 6.1.1.4'
N N 0.0061 0.0033 'International Tables Vol C Tables 4.2.6.8 and 6.1.1.4'
O O 0.0106 0.0060 'International Tables Vol C Tables 4.2.6.8 and 6.1.1.4'
Zr Zr -2.9673 0.5597 'International Tables Vol C Tables 4.2.6.8 and 6.1.1.4'

loop_
_geom_angle_atom_site_label_1
_geom_angle_atom_site_label_2
_geom_angle_atom_site_label_3
_geom_angle
N2 Zr1 N5 147.0(3)
N2 Zr1 N1 106.3(3)
N5 Zr1 N1 101.1(3)
N2 Zr1 N4 95.6(3)
N5 Zr1 N4 60.2(3)
N1 Zr1 N4 102.6(3)
N2 Zr1 N3 60.6(3)
N5 Zr1 N3 96.6(3)
N1 Zr1 N3 160.1(3)
N4 Zr1 N3 94.0(3)
N2 Zr1 C2 99.1(3)
N5 Zr1 C2 105.8(3)
N1 Zr1 C2 74.3(3)
N4 Zr1 C2 165.3(3)
N3 Zr1 C2 92.3(3)
N2 Zr1 C24 30.7(3)
N5 Zr1 C24 121.5(3)
N1 Zr1 C24 136.5(3)
N4 Zr1 C24 91.9(3)
N3 Zr1 C24 30.3(3)
C2 Zr1 C24 100.2(3)
N2 Zr1 C38 122.9(3)
N5 Zr1 C38 30.6(3)
N1 Zr1 C38 102.8(3)
N4 Zr1 C38 29.7(3)
N3 Zr1 C38 97.1(3)
C2 Zr1 C38 136.1(3)
C24 Zr1 C38 109.3(3)
C11 N1 C12 113.7(7)
C11 N1 Zr1 126.5(5)
C12 N1 Zr1 119.7(5)
C24 N2 C18 120.4(8)
C24 N2 Zr1 93.2(5)
C18 N2 Zr1 144.7(6)
C24 N3 C26 123.5(8)
C24 N3 Zr1 90.7(5)
C26 N3 Zr1 143.7(7)
C38 N4 C32 121.5(8)
C38 N4 Zr1 93.2(6)
C32 N4 Zr1 144.9(6)
C38 N5 C40 119.4(9)
C38 N5 Zr1 93.0(6)
C40 N5 Zr1 147.3(7)
C11 C1 B3 116.3(8)
C11 C1 C2 114.7(7)
B3 C1 C2 62.3(6)
C11 C1 B4 121.2(8)
B3 C1 B4 63.0(6)
C2 C1 B4 113.8(7)
C11 C1 B5 121.5(8)
B3 C1 B5 115.1(8)
C2 C1 B5 112.6(7)
B4 C1 B5 63.5(7)
C11 C1 B6 115.3(8)
B3 C1 B6 114.7(7)
C2 C1 B6 61.5(6)
B4 C1 B6 115.9(8)
B5 C1 B6 62.7(6)
C1 C2 B11 107.8(8)
C1 C2 B3 58.8(6)
B11 C2 B3 111.7(7)
C1 C2 B7 107.7(7)
B11 C2 B7 62.1(7)
B3 C2 B7 61.8(6)
C1 C2 B6 60.8(6)
B11 C2 B6 60.9(7)
B3 C2 B6 111.2(7)
B7 C2 B6 112.0(8)
C1 C2 Zr1 109.8(5)
B11 C2 Zr1 134.3(6)
B3 C2 Zr1 109.5(6)
B7 C2 Zr1 126.3(7)
B6 C2 Zr1 119.4(6)
O1 C11 N1 126.5(8)
O1 C11 C1 119.2(8)
N1 C11 C1 114.2(7)
C13 C12 C17 118.8(9)
C13 C12 N1 118.4(9)
C17 C12 N1 122.7(9)
C12 C13 C14 118.6(12)
C15 C14 C13 122.4(13)
C16 C15 C14 117.3(12)
C15 C16 C17 123.3(13)
C16 C17 C12 119.4(11)
N2 C18 C23 112.2(8)
N2 C18 C19 110.3(7)
C23 C18 C19 109.0(8)
C18 C19 C20 112.1(9)
C21 C20 C19 112.0(9)
C22 C21 C20 110.6(10)
C21 C22 C23 112.0(9)
C18 C23 C22 109.6(8)
N3 C24 N2 114.1(8)
N3 C24 C25 121.1(8)
N2 C24 C25 124.8(8)
N3 C24 Zr1 59.0(4)
N2 C24 Zr1 56.2(4)
C25 C24 Zr1 167.7(7)
C27 C26 N3 114.0(10)
C27 C26 C31 115.6(11)
N3 C26 C31 113.0(9)
C26 C27 C28 114.7(12)
C27 C28 C29 108.9(14)
C30 C29 C28 116.3(14)
C29 C30 C31 114.8(14)
C30 C31 C26 113.3(11)
N4 C32 C33 112.4(9)
N4 C32 C37 110.1(10)
C33 C32 C37 112.4(10)
C32 C33 C34 108.4(11)
C35 C34 C33 117.4(13)
C34 C35 C36 108.4(15)
C35 C36 C37 114.5(11)
C32 C37 C36 106.0(14)
N4 C38 N5 113.5(8)
N4 C38 C39 121.5(10)
N5 C38 C39 125.0(10)
N4 C38 Zr1 57.2(5)
N5 C38 Zr1 56.4(4)
C39 C38 Zr1 178.3(9)
N5 C40 C45 112.8(9)
N5 C40 C41 111.6(9)
C45 C40 C41 111.2(12)
C42 C41 C40 111.7(11)
C41 C42 C43 110.4(13)
C42 C43 C44 115.1(15)
C43 C44 C45 108.5(13)
C40 C45 C44 112.6(12)
C1 B3 C2 58.8(6)
C1 B3 B4 59.5(6)
C2 B3 B4 108.2(8)
C1 B3 B7 105.7(8)
C2 B3 B7 59.3(6)
B4 B3 B7 109.1(8)
C1 B3 B8 106.3(8)
C2 B3 B8 106.6(8)
B4 B3 B8 61.4(6)
B7 B3 B8 59.3(7)
C1 B4 B3 57.5(6)
C1 B4 B5 58.3(6)
B3 B4 B5 106.4(8)
C1 B4 B8 103.6(8)
B3 B4 B8 59.8(7)
B5 B4 B8 107.1(9)
C1 B4 B9 103.7(9)
B3 B4 B9 107.3(9)
B5 B4 B9 59.2(8)
B8 B4 B9 60.2(8)
C1 B5 B10 105.1(9)
C1 B5 B9 104.8(9)
B10 B5 B9 60.4(8)
C1 B5 B6 59.1(6)
B10 B5 B6 60.0(7)
B9 B5 B6 108.4(10)
C1 B5 B4 58.1(6)
B10 B5 B4 109.2(10)
B9 B5 B4 60.9(7)
B6 B5 B4 108.4(8)
C1 B6 C2 57.7(5)
C1 B6 B11 103.9(8)
C2 B6 B11 59.1(6)
C1 B6 B10 104.0(8)
C2 B6 B10 106.5(9)
B11 B6 B10 60.4(7)
C1 B6 B5 58.2(6)
C2 B6 B5 105.8(8)
B11 B6 B5 107.4(9)
B10 B6 B5 59.5(7)
C2 B7 B12 107.4(9)
C2 B7 B8 107.1(8)
B12 B7 B8 59.5(8)
C2 B7 B3 58.8(6)
B12 B7 B3 107.6(9)
B8 B7 B3 60.4(7)
C2 B7 B11 58.5(6)
B12 B7 B11 61.5(7)
B8 B7 B11 108.4(10)
B3 B7 B11 106.5(9)
B12 B8 B7 59.9(8)
B12 B8 B3 107.8(8)
B7 B8 B3 60.3(7)
B12 B8 B4 108.6(10)
B7 B8 B4 107.8(8)
B3 B8 B4 58.8(6)
B12 B8 B9 60.3(9)
B7 B8 B9 107.5(9)
B3 B8 B9 106.4(8)
B4 B8 B9 60.0(7)
B5 B9 B10 59.4(8)
B5 B9 B12 108.2(9)
B10 B9 B12 62.0(8)
B5 B9 B4 59.9(7)
B10 B9 B4 107.6(8)
B12 B9 B4 106.5(9)
B5 B9 B8 107.2(8)
B10 B9 B8 107.7(9)
B12 B9 B8 57.8(8)
B4 B9 B8 59.8(7)
B5 B10 B11 107.2(8)
B5 B10 B6 60.5(7)
B11 B10 B6 59.1(7)
B5 B10 B9 60.3(7)
B11 B10 B9 107.6(10)
B6 B10 B9 108.7(9)
B5 B10 B12 106.6(10)
B11 B10 B12 59.8(8)
B6 B10 B12 106.9(9)
B9 B10 B12 59.0(8)
C2 B11 B6 60.0(6)
C2 B11 B10 107.3(9)
B6 B11 B10 60.5(8)
C2 B11 B7 59.4(6)
B6 B11 B7 109.0(8)
B10 B11 B7 108.8(9)
C2 B11 B12 105.6(9)
B6 B11 B12 109.7(10)
B10 B11 B12 61.9(8)
B7 B11 B12 58.4(8)
B8 B12 B7 60.6(8)
B8 B12 B9 61.9(8)
B7 B12 B9 109.4(9)
B8 B12 B11 108.2(8)
B7 B12 B11 60.1(7)
B9 B12 B11 106.2(10)
B8 B12 B10 108.5(10)
B7 B12 B10 107.2(8)
B9 B12 B10 58.9(9)
B11 B12 B10 58.2(8)
C49 O2 C46 103(3)
O2 C46 C47 96.0(19)
C48 C47 C46 102.8(10)
C49 C48 C47 103.5(10)
O2 C49 C48 97.6(18)

loop_
_geom_bond_atom_site_label_1
_geom_bond_atom_site_label_2
_geom_bond_distance
Zr1 N2 2.167(7)
Zr1 N5 2.204(7)
Zr1 N1 2.208(7)
Zr1 N4 2.223(7)
Zr1 N3 2.233(7)
Zr1 C2 2.389(9)
Zr1 C24 2.606(9)
Zr1 C38 2.642(9)
O1 C11 1.208(10)
N1 C11 1.380(11)
N1 C12 1.426(10)
N2 C24 1.331(11)
N2 C18 1.469(11)
N3 C24 1.316(11)
N3 C26 1.472(12)
N4 C38 1.311(12)
N4 C32 1.482(13)
N5 C38 1.345(13)
N5 C40 1.475(13)
C1 C11 1.509(11)
C1 B3 1.658(14)
C1 C2 1.658(12)
C1 B4 1.694(14)
C1 B5 1.697(13)
C1 B6 1.713(14)
C2 B11 1.708(13)
C2 B3 1.715(15)
C2 B7 1.724(14)
C2 B6 1.724(14)
C12 C13 1.394(15)
C12 C17 1.395(13)
C13 C14 1.409(16)
C14 C15 1.36(2)
C15 C16 1.36(2)
C16 C17 1.377(14)
C18 C23 1.494(12)
C18 C19 1.496(15)
C19 C20 1.552(14)
C20 C21 1.495(16)
C21 C22 1.473(17)
C22 C23 1.584(13)
C24 C25 1.525(13)
C26 C27 1.462(16)
C26 C31 1.493(17)
C27 C28 1.470(17)
C28 C29 1.54(3)
C29 C30 1.42(2)
C30 C31 1.453(17)
C32 C33 1.483(16)
C32 C37 1.489(18)
C33 C34 1.528(16)
C34 C35 1.41(2)
C35 C36 1.427(18)
C36 C37 1.573(18)
C38 C39 1.561(13)
C40 C45 1.499(17)
C40 C41 1.540(16)
C41 C42 1.477(16)
C42 C43 1.52(3)
C43 C44 1.53(2)
C44 C45 1.536(17)
B3 B4 1.751(16)
B3 B7 1.767(17)
B3 B8 1.770(16)
B4 B5 1.786(17)
B4 B8 1.798(16)
B4 B9 1.803(18)
B5 B10 1.757(19)
B5 B9 1.773(19)
B5 B6 1.776(16)
B6 B11 1.741(19)
B6 B10 1.767(17)
B7 B12 1.74(2)
B7 B8 1.751(19)
B7 B11 1.770(18)
B8 B12 1.73(2)
B8 B9 1.81(2)
B9 B10 1.78(2)
B9 B12 1.78(2)
B10 B11 1.76(2)
B10 B12 1.83(2)
B11 B12 1.794(16)
O2 C49 1.421(10)
O2 C46 1.431(10)
C46 C47 1.536(10)
C47 C48 1.533(10)
C48 C49 1.520(10)
